data_7121562
loop_
_publ_author_name
'Zhou, Lijing'
'Li, Hongji'
'Zhang, Wenge'
'Wang, Lei'

_publ_section_title
;
 Tuning chemoselectivity in O-/N-arylation of 3-aryl-1,2,4-oxadiazolones
 with ortho-(trimethylsilyl)phenyl triflates via aryne insertion.
;
_journal_issue 38
_journal_name_full 'Chemical communications (Cambridge, England)'
_journal_page_first 4822
_journal_page_last 4825
_journal_paper_doi 10.1039/c8cc00124c
_journal_volume 54
_journal_year 2018
_chemical_formula_sum 'C28 H20 N4 O4'
_chemical_formula_weight 476.48
_space_group_IT_number 14
_space_group_name_Hall '-P 2ybc'
_space_group_name_H-M_alt 'P 1 21/c 1'
_symmetry_space_group_name_Hall '-P 2ybc'
_symmetry_space_group_name_H-M 'P 1 21/c 1'
_atom_sites_solution_hydrogens geom
_atom_sites_solution_primary direct
_atom_sites_solution_secondary difmap
_audit_creation_method SHELXL-97
_audit_update_record
;
2017-12-25 deposited with the CCDC.
2018-04-10 downloaded from the CCDC.
;
_cell_angle_alpha 90.00
_cell_angle_beta 109.41(3)
_cell_angle_gamma 90.00
_cell_formula_units_Z 2
_cell_length_a 14.660(3)
_cell_length_b 5.7506(12)
_cell_length_c 14.623(3)
_cell_measurement_temperature 289(2)
_cell_volume 1162.7(5)
_computing_structure_refinement 'SHELXL-97 (Sheldrick, 1997)'
_computing_structure_solution 'SHELXS-97 (Sheldrick, 1990)'
_diffrn_ambient_temperature 289(2)
_diffrn_measured_fraction_theta_full 0.995
_diffrn_measured_fraction_theta_max 0.995
_diffrn_radiation_monochromator graphite
_diffrn_radiation_source 'fine-focus sealed tube'
_diffrn_radiation_type MoK\a
_diffrn_radiation_wavelength 0.71073
_diffrn_reflns_av_R_equivalents 0.0327
_diffrn_reflns_av_sigmaI/netI 0.0194
_diffrn_reflns_limit_h_max 19
_diffrn_reflns_limit_h_min -19
_diffrn_reflns_limit_k_max 7
_diffrn_reflns_limit_k_min -7
_diffrn_reflns_limit_l_max 19
_diffrn_reflns_limit_l_min -16
_diffrn_reflns_number 20614
_diffrn_reflns_theta_full 27.52
_diffrn_reflns_theta_max 27.52
_diffrn_reflns_theta_min 2.95
_exptl_absorpt_coefficient_mu 0.093
_exptl_absorpt_correction_T_max 0.9898
_exptl_absorpt_correction_T_min 0.9834
_exptl_crystal_density_diffrn 1.361
_exptl_crystal_density_method 'not measured'
_exptl_crystal_F_000 496
_exptl_crystal_size_max 0.18
_exptl_crystal_size_mid 0.13
_exptl_crystal_size_min 0.11
_refine_diff_density_max 0.147
_refine_diff_density_min -0.213
_refine_diff_density_rms 0.045
_refine_ls_extinction_method none
_refine_ls_goodness_of_fit_ref 1.062
_refine_ls_hydrogen_treatment mixed
_refine_ls_matrix_type full
_refine_ls_number_parameters 163
_refine_ls_number_reflns 2674
_refine_ls_number_restraints 0
_refine_ls_restrained_S_all 1.062
_refine_ls_R_factor_all 0.0578
_refine_ls_R_factor_gt 0.0438
_refine_ls_shift/su_max 0.000
_refine_ls_shift/su_mean 0.000
_refine_ls_structure_factor_coef Fsqd
_refine_ls_weighting_details 'calc w=1/[\s^2^(Fo^2^)+(0.0534P)^2^+0.2017P] where P=(Fo^2^+2Fc^2^)/3'
_refine_ls_weighting_scheme calc
_refine_ls_wR_factor_gt 0.1027
_refine_ls_wR_factor_ref 0.1107
_reflns_number_gt 2177
_reflns_number_total 2674
_reflns_threshold_expression >2sigma(I)
_cod_data_source_file c8cc00124c2.cif
_cod_data_source_block t
_cod_depositor_comments 'Adding full bibliography for 7121562.cif.'
_cod_original_cell_volume 1162.7(4)
_cod_database_code 7121562

loop_
_symmetry_equiv_pos_as_xyz
'x, y, z'
'-x, y+1/2, -z+1/2'
'-x, -y, -z'
'x, -y-1/2, z-1/2'

loop_
_atom_site_label
_atom_site_type_symbol
_atom_site_fract_x
_atom_site_fract_y
_atom_site_fract_z
_atom_site_U_iso_or_equiv
_atom_site_adp_type
_atom_site_occupancy
_atom_site_symmetry_multiplicity
_atom_site_calc_flag
_atom_site_refinement_flags
O1 O 0.81262(7) 0.6921(2) 0.38449(8) 0.0646(3) Uani 1 1 d .
O2 O 0.68333(7) 0.48002(18) 0.37214(7) 0.0559(3) Uani 1 1 d .
N1 N 0.86523(9) 0.8806(3) 0.44227(10) 0.0637(4) Uani 1 1 d .
N2 N 0.73414(7) 0.79127(18) 0.48396(7) 0.0424(3) Uani 1 1 d .
C1 C 0.80863(10) 1.1130(2) 0.64871(10) 0.0515(3) Uani 1 1 d .
H1 H 0.7652 0.9987 0.6527 0.062 Uiso 1 1 calc R
C2 C 0.83785(11) 1.2824(3) 0.71956(11) 0.0609(4) Uani 1 1 d .
H2 H 0.8143 1.2812 0.7713 0.073 Uiso 1 1 calc R
C3 C 0.90165(11) 1.4528(3) 0.71372(12) 0.0643(4) Uani 1 1 d .
H3 H 0.9210 1.5668 0.7614 0.077 Uiso 1 1 calc R
C4 C 0.93671(11) 1.4542(3) 0.63740(13) 0.0660(4) Uani 1 1 d .
H4 H 0.9796 1.5698 0.6335 0.079 Uiso 1 1 calc R
C5 C 0.90868(10) 1.2851(3) 0.56650(11) 0.0554(4) Uani 1 1 d .
H5 H 0.9330 1.2864 0.5153 0.066 Uiso 1 1 calc R
C6 C 0.84391(8) 1.1129(2) 0.57166(9) 0.0429(3) Uani 1 1 d .
C7 C 0.56049(10) 0.2754(2) 0.41322(9) 0.0481(3) Uani 1 1 d .
H7 H 0.6047 0.1574 0.4400 0.058 Uiso 1 1 calc R
C8 C 0.46570(10) 0.2571(2) 0.40964(9) 0.0509(3) Uani 1 1 d .
H8 H 0.4455 0.1253 0.4344 0.061 Uiso 1 1 calc R
C9 C 0.40056(10) 0.4320(2) 0.36984(9) 0.0471(3) Uani 1 1 d .
H9 H 0.3367 0.4182 0.3678 0.056 Uiso 1 1 calc R
C10 C 0.43019(9) 0.6282(2) 0.33286(9) 0.0444(3) Uani 1 1 d .
H10 H 0.3861 0.7462 0.3059 0.053 Uiso 1 1 calc R
C11 C 0.52472(9) 0.6501(2) 0.33561(8) 0.0411(3) Uani 1 1 d .
H11 H 0.5451 0.7815 0.3108 0.049 Uiso 1 1 calc R
C12 C 0.58796(9) 0.4725(2) 0.37610(8) 0.0395(3) Uani 1 1 d .
C13 C 0.81483(8) 0.9292(2) 0.49799(9) 0.0431(3) Uani 1 1 d .
C14 C 0.73890(9) 0.6561(2) 0.41595(9) 0.0450(3) Uani 1 1 d .

loop_
_atom_site_aniso_label
_atom_site_aniso_U_11
_atom_site_aniso_U_22
_atom_site_aniso_U_33
_atom_site_aniso_U_23
_atom_site_aniso_U_13
_atom_site_aniso_U_12
O1 0.0579(6) 0.0800(7) 0.0668(6) -0.0224(6) 0.0353(5) -0.0079(5)
O2 0.0472(5) 0.0583(6) 0.0631(6) -0.0243(5) 0.0195(4) -0.0001(4)
N1 0.0532(7) 0.0757(9) 0.0711(8) -0.0175(7) 0.0325(6) -0.0128(6)
N2 0.0359(5) 0.0454(6) 0.0464(6) -0.0060(5) 0.0144(4) 0.0004(4)
C1 0.0451(7) 0.0515(8) 0.0576(8) -0.0076(6) 0.0165(6) -0.0060(6)
C2 0.0563(8) 0.0636(9) 0.0590(9) -0.0126(7) 0.0142(7) 0.0018(7)
C3 0.0536(8) 0.0537(9) 0.0697(10) -0.0142(7) -0.0010(7) 0.0014(7)
C4 0.0483(8) 0.0523(9) 0.0841(12) -0.0006(8) 0.0041(8) -0.0118(6)
C5 0.0411(7) 0.0578(8) 0.0632(9) 0.0050(7) 0.0120(6) -0.0039(6)
C6 0.0296(5) 0.0439(7) 0.0498(7) 0.0010(5) 0.0060(5) 0.0028(5)
C7 0.0614(8) 0.0363(6) 0.0392(6) 0.0018(5) 0.0069(6) 0.0093(6)
C8 0.0678(9) 0.0395(7) 0.0450(7) 0.0060(5) 0.0181(6) -0.0057(6)
C9 0.0495(7) 0.0493(7) 0.0440(7) -0.0011(6) 0.0176(6) -0.0045(6)
C10 0.0490(7) 0.0394(6) 0.0428(6) 0.0030(5) 0.0126(5) 0.0063(5)
C11 0.0515(7) 0.0347(6) 0.0364(6) 0.0017(5) 0.0139(5) -0.0023(5)
C12 0.0431(6) 0.0405(6) 0.0331(6) -0.0096(5) 0.0100(5) 0.0009(5)
C13 0.0340(6) 0.0489(7) 0.0461(7) 0.0017(5) 0.0130(5) 0.0033(5)
C14 0.0383(6) 0.0507(7) 0.0465(7) -0.0056(6) 0.0147(5) 0.0051(5)

loop_
_atom_type_symbol
_atom_type_description
_atom_type_scat_dispersion_real
_atom_type_scat_dispersion_imag
_atom_type_scat_source
C C 0.0033 0.0016 'International Tables Vol C Tables 4.2.6.8 and 6.1.1.4'
H H 0.0000 0.0000 'International Tables Vol C Tables 4.2.6.8 and 6.1.1.4'
N N 0.0061 0.0033 'International Tables Vol C Tables 4.2.6.8 and 6.1.1.4'
O O 0.0106 0.0060 'International Tables Vol C Tables 4.2.6.8 and 6.1.1.4'

loop_
_geom_angle_atom_site_label_1
_geom_angle_atom_site_label_2
_geom_angle_atom_site_label_3
_geom_angle
C14 O1 N1 104.79(10)
C14 O2 C12 117.38(9)
C13 N1 O1 103.05(10)
C14 N2 C13 101.45(11)
C2 C1 C6 120.18(13)
C2 C1 H1 119.9
C6 C1 H1 119.9
C3 C2 C1 120.19(16)
C3 C2 H2 119.9
C1 C2 H2 119.9
C4 C3 C2 119.96(15)
C4 C3 H3 120.0
C2 C3 H3 120.0
C3 C4 C5 120.47(15)
C3 C4 H4 119.8
C5 C4 H4 119.8
C4 C5 C6 119.92(15)
C4 C5 H5 120.0
C6 C5 H5 120.0
C1 C6 C5 119.28(13)
C1 C6 C13 120.06(12)
C5 C6 C13 120.64(13)
C12 C7 C8 118.19(12)
C12 C7 H7 120.9
C8 C7 H7 120.9
C9 C8 C7 120.69(12)
C9 C8 H8 119.7
C7 C8 H8 119.7
C8 C9 C10 119.86(12)
C8 C9 H9 120.1
C10 C9 H9 120.1
C11 C10 C9 120.45(12)
C11 C10 H10 119.8
C9 C10 H10 119.8
C12 C11 C10 118.17(11)
C12 C11 H11 120.9
C10 C11 H11 120.9
C7 C12 C11 122.63(12)
C7 C12 O2 117.61(11)
C11 C12 O2 119.50(11)
N1 C13 N2 114.88(12)
N1 C13 C6 121.89(12)
N2 C13 C6 123.21(11)
N2 C14 O2 130.98(12)
N2 C14 O1 115.82(12)
O2 C14 O1 113.18(11)

loop_
_geom_bond_atom_site_label_1
_geom_bond_atom_site_label_2
_geom_bond_distance
O1 C14 1.3241(16)
O1 N1 1.4318(16)
O2 C14 1.3237(16)
O2 C12 1.4190(15)
N1 C13 1.2991(17)
N2 C14 1.2824(16)
N2 C13 1.3816(16)
C1 C2 1.382(2)
C1 C6 1.3872(19)
C1 H1 0.9300
C2 C3 1.377(2)
C2 H2 0.9300
C3 C4 1.375(2)
C3 H3 0.9300
C4 C5 1.380(2)
C4 H4 0.9300
C5 C6 1.3914(19)
C5 H5 0.9300
C6 C13 1.4674(18)
C7 C12 1.3736(18)
C7 C8 1.377(2)
C7 H7 0.9300
C8 C9 1.3754(19)
C8 H8 0.9300
C9 C10 1.3822(18)
C9 H9 0.9300
C10 C11 1.3788(17)
C10 H10 0.9300
C11 C12 1.3744(17)
C11 H11 0.9300
